data_1506466
loop_
_publ_author_name
'Pemberton, Nils'
'Emten\"as, Hans'
'Bostr\"om, Dan'
'Domaille, Peter J.'
'Greenberg, William A.'
'Levin, Michael D.'
'Zhu, Zuolin'
'Almqvist, Fredrik'

_publ_section_title
;
 Cycloaddition of delta2-thiazolines and acyl ketenes under acidic
 conditions results in bicyclic 1,3-oxazinones and not 6-acylpenams as
 earlier reported.
;
_journal_issue 6
_journal_name_full 'Organic letters'
_journal_page_first 1019
_journal_page_last 1021
_journal_paper_doi 10.1021/ol047528j
_journal_volume 7
_journal_year 2005
_chemical_absolute_configuration ad
_chemical_compound_source 'Local laboratory'
_chemical_formula_moiety 'C19 H17 N O4 S '
_chemical_formula_sum 'C19 H17 N O4 S'
_chemical_formula_weight 355.412
_chemical_name_systematic
;
 ?
;
_space_group_IT_number 19
_symmetry_cell_setting orthorhombic
_symmetry_space_group_name_Hall 'P 2ac 2ab'
_symmetry_space_group_name_H-M 'P 21 21 21'
_atom_sites_solution_primary direct
_atom_sites_solution_secondary difmap
_audit_creation_method maXus
_cell_angle_alpha 90.00
_cell_angle_beta 90.00
_cell_angle_gamma 90.00
_cell_formula_units_Z 8
_cell_length_a 6.49920(10)
_cell_length_b 14.9706(4)
_cell_length_c 34.8326(6)
_cell_measurement_reflns_used 5145
_cell_measurement_temperature 150
_cell_measurement_theta_max 24.108
_cell_measurement_theta_min 2.910
_cell_volume 3389.10(12)
_computing_cell_refinement 'HKL Scalepack (Otwinowski & Minor 1997)'
_computing_data_collection KappaCCD
_computing_data_reduction 'Denzo and Scalepak (Otwinowski & Minor, 1997)'
_computing_structure_refinement 'SHELXL-97 (Sheldrick, 1997)'
_computing_structure_solution 'SIR97(Cascarano al.,Acta Cryst.,1996,A52,C-79)'
_diffrn_measured_fraction_theta_full 0.996
_diffrn_measured_fraction_theta_max 0.996
_diffrn_measurement_device KappaCCD
_diffrn_measurement_method CCD
_diffrn_orient_matrix_type X=UH
_diffrn_orient_matrix_UB_11 -0.14464
_diffrn_orient_matrix_UB_12 0.04231
_diffrn_orient_matrix_UB_13 0.03104
_diffrn_orient_matrix_UB_21 -0.02206
_diffrn_orient_matrix_UB_22 -0.05886
_diffrn_orient_matrix_UB_23 -0.02258
_diffrn_orient_matrix_UB_31 0.00232
_diffrn_orient_matrix_UB_32 -0.01100
_diffrn_orient_matrix_UB_33 0.02642
_diffrn_radiation_source 'fine-focus sealed tube'
_diffrn_radiation_type ' MoK\a'
_diffrn_radiation_wavelength_id all
_diffrn_reflns_limit_h_max 7
_diffrn_reflns_limit_h_min -7
_diffrn_reflns_limit_k_max 15
_diffrn_reflns_limit_k_min -17
_diffrn_reflns_limit_l_max 40
_diffrn_reflns_limit_l_min -39
_diffrn_reflns_number 8897
_diffrn_reflns_theta_full 24.12
_diffrn_reflns_theta_max 24.12
_diffrn_reflns_theta_min 2.92
_exptl_absorpt_coefficient_mu 0.215
_exptl_absorpt_correction_type none
_exptl_crystal_colour white
_exptl_crystal_density_diffrn 1.393
_exptl_crystal_density_method 'not measured'
_exptl_crystal_description Prisms
_exptl_crystal_F_000 1488
_exptl_crystal_size_max 0.031
_exptl_crystal_size_mid 0.010
_exptl_crystal_size_min 0.005
_refine_diff_density_max 0.750
_refine_diff_density_min -0.350
_refine_diff_density_rms 0.086
_refine_ls_abs_structure_details 'Flack (1983), from 2227 Friedels'
_refine_ls_abs_structure_Flack 0.05(12)
_refine_ls_extinction_method none
_refine_ls_goodness_of_fit_ref 1.198
_refine_ls_hydrogen_treatment constr
_refine_ls_matrix_type full
_refine_ls_number_parameters 451
_refine_ls_number_reflns 5330
_refine_ls_number_restraints 0
_refine_ls_restrained_S_all 1.198
_refine_ls_R_factor_all 0.0665
_refine_ls_R_factor_gt 0.0567
_refine_ls_shift/su_max 0.00
_refine_ls_shift/su_mean 0.00
_refine_ls_structure_factor_coef Fsqd
_refine_ls_weighting_details 'calc w=1/[\s^2^(Fo^2^)+(0.0689P)^2^+3.2504P] where P=(Fo^2^+2Fc^2^)/3'
_refine_ls_weighting_scheme calc
_refine_ls_wR_factor_gt 0.1444
_refine_ls_wR_factor_ref 0.1601
_reflns_number_gt 4809
_reflns_number_total 5330
_reflns_threshold_expression >2sigma(I)
_cod_data_source_file ol047528jsi20041202_103114.cif
_cod_data_source_block global
_cod_depositor_comments
;
The following automatic conversions were performed:

'_symmetry_cell_setting' value 'Orthorhombic' changed to
'orthorhombic' according to
/home/saulius/struct/CIF-dictionaries/cif_core.dic dictionary named
'cif_core.dic' version 2.4.1 from 2010-06-29.

Automatic conversion script
Id: cif_fix_values 1715 2011-07-08 13:25:40Z adriana 
;
_cod_original_sg_symbol_H-M 'P 21 21 21    '
_cod_original_formula_sum 'C19 H17 N O4 S '
_cod_database_code 1506466

loop_
_symmetry_equiv_pos_as_xyz
+X,+Y,+Z
'-X+ 1/2,-Y,+Z+ 1/2'
'+X+ 1/2,-Y+ 1/2,-Z'
'-X,+Y+ 1/2,-Z+ 1/2'

loop_
_atom_site_label
_atom_site_type_symbol
_atom_site_fract_x
_atom_site_fract_y
_atom_site_fract_z
_atom_site_U_iso_or_equiv
_atom_site_adp_type
_atom_site_occupancy
_atom_site_symmetry_multiplicity
_atom_site_calc_flag
_atom_site_refinement_flags
S1 S 0.71572(19) 0.63300(7) 0.09160(3) 0.0324(3) Uani 1 1 d .
S2 S -0.21245(19) -0.01171(8) 0.33078(3) 0.0329(3) Uani 1 1 d .
O3 O 0.0499(5) 0.5158(2) 0.05030(9) 0.0344(8) Uani 1 1 d .
O4 O 0.6186(5) 0.45752(19) 0.08856(9) 0.0315(7) Uani 1 1 d .
O5 O -0.1134(5) 0.16336(19) 0.32914(9) 0.0316(7) Uani 1 1 d .
O6 O 0.4551(5) 0.1069(2) 0.29214(10) 0.0372(8) Uani 1 1 d .
O7 O 0.3038(6) 0.7954(2) 0.04906(9) 0.0438(9) Uani 1 1 d .
C8 C 0.2323(7) 0.4993(3) 0.05675(12) 0.0302(10) Uani 1 1 d .
N9 N 0.1337(6) 0.0581(2) 0.30800(11) 0.0286(9) Uani 1 1 d .
C10 C 0.1937(7) -0.0271(3) 0.32478(13) 0.0290(10) Uani 1 1 d .
O11 O 0.3569(7) 0.6792(2) 0.01003(10) 0.0522(11) Uani 1 1 d .
C12 C 0.4992(8) 0.3913(3) 0.07291(14) 0.0343(11) Uani 1 1 d .
O13 O 0.1622(8) -0.0917(3) 0.26151(11) 0.0604(12) Uani 1 1 d .
N14 N 0.3684(6) 0.5624(2) 0.06930(11) 0.0283(9) Uani 1 1 d .
C15 C 0.2697(8) 0.1225(3) 0.29683(13) 0.0324(11) Uani 1 1 d .
C16 C 0.0088(8) 0.2301(3) 0.31521(14) 0.0342(11) Uani 1 1 d .
O17 O 0.3265(6) -0.1678(2) 0.30762(11) 0.0488(10) Uani 1 1 d .
C18 C 0.0246(7) -0.0502(3) 0.35283(13) 0.0302(10) Uani 1 1 d .
C19 C 0.3170(8) 0.6538(3) 0.07823(13) 0.0294(10) Uani 1 1 d .
C20 C 0.4063(8) 0.4561(3) 0.36008(15) 0.0393(12) Uani 1 1 d .
C21 C 0.4754(7) 0.6818(3) 0.10820(13) 0.0306(10) Uani 1 1 d .
C22 C 0.1535(11) 0.1012(3) 0.04448(18) 0.0548(16) Uani 1 1 d .
C23 C 0.4481(8) 0.2261(3) 0.06908(16) 0.0412(13) Uani 1 1 d .
C24 C 0.2504(8) 0.4184(3) 0.33820(17) 0.0462(14) Uani 1 1 d .
C25 C -0.0670(8) 0.3216(3) 0.3271(2) 0.0510(15) Uani 1 1 d .
C26 C -0.0809(7) 0.0808(3) 0.30850(14) 0.0293(10) Uani 1 1 d .
C27 C 0.3217(7) 0.4106(3) 0.05502(13) 0.0317(11) Uani 1 1 d .
C28 C 0.1790(8) 0.2123(3) 0.29568(13) 0.0333(11) Uani 1 1 d .
C29 C 0.1342(9) 0.1388(3) 0.08183(16) 0.0443(13) Uani 1 1 d .
C30 C 0.2243(8) -0.0969(3) 0.29376(15) 0.0363(11) Uani 1 1 d .
C31 C 0.2810(8) 0.2021(3) 0.09461(14) 0.0374(11) Uani 1 1 d .
C32 C 0.2505(10) 0.4378(3) 0.29539(16) 0.0519(16) Uani 1 1 d .
C33 C 0.1042(9) 0.2123(4) 0.15603(18) 0.0509(15) Uani 1 1 d .
C34 C 0.5839(7) 0.5405(3) 0.06903(13) 0.0255(10) Uani 1 1 d .
C35 C 0.2463(11) 0.3930(4) 0.41803(16) 0.0569(17) Uani 1 1 d .
C36 C 0.5901(8) 0.3006(3) 0.07961(16) 0.0408(13) Uani 1 1 d .
C37 C 0.3280(8) 0.7095(3) 0.04167(15) 0.0361(12) Uani 1 1 d .
C38 C 0.3247(12) 0.8565(4) 0.01645(16) 0.0566(17) Uani 1 1 d .
C39 C 0.2607(10) 0.2375(3) 0.13248(16) 0.0497(15) Uani 1 1 d .
C40 C 0.4090(10) 0.4877(4) 0.28247(16) 0.0500(14) Uani 1 1 d .
C41 C 0.0931(11) 0.3690(4) 0.35425(18) 0.0586(17) Uani 1 1 d .
C42 C 0.3109(12) 0.1214(4) 0.02128(17) 0.0576(16) Uani 1 1 d .
C43 C -0.0333(9) 0.1162(3) 0.1069(2) 0.0542(16) Uani 1 1 d .
C44 C 0.4056(12) 0.4418(4) 0.40149(19) 0.068(2) Uani 1 1 d .
C45 C 0.4616(10) 0.1855(3) 0.03404(16) 0.0485(14) Uani 1 1 d .
C46 C 0.0964(10) 0.3588(4) 0.39295(15) 0.0500(15) Uani 1 1 d .
C47 C 0.5720(11) 0.5030(4) 0.3435(2) 0.0641(17) Uani 1 1 d .
C48 C -0.0426(10) 0.1507(4) 0.14318(19) 0.0569(16) Uani 1 1 d .
C49 C 0.3693(13) -0.2369(4) 0.2807(2) 0.072(2) Uani 1 1 d .
C50 C 0.5714(11) 0.5193(4) 0.30557(18) 0.0626(17) Uani 1 1 d .
H10 H 0.3248 -0.0212 0.3388 0.035 Uiso 1 1 d R
H18A H 0.0438 -0.0205 0.3773 0.036 Uiso 1 1 d R
H18B H 0.0175 -0.1135 0.3572 0.036 Uiso 1 1 d R
H19 H 0.1821 0.6605 0.0893 0.035 Uiso 1 1 d R
H21A H 0.4459 0.6594 0.1335 0.037 Uiso 1 1 d R
H21B H 0.4924 0.7463 0.1099 0.037 Uiso 1 1 d R
H22 H 0.0508 0.0604 0.0352 0.066 Uiso 1 1 d R
H25A H -0.0885 0.3578 0.3048 0.061 Uiso 1 1 d R
H25B H -0.1944 0.3152 0.3408 0.061 Uiso 1 1 d R
H26 H -0.1293 0.0880 0.2825 0.035 Uiso 1 1 d R
H27 H 0.2530 0.3642 0.0409 0.038 Uiso 1 1 d R
H28 H 0.2446 0.2591 0.2804 0.040 Uiso 1 1 d R
H32 H 0.1422 0.4153 0.2794 0.062 Uiso 1 1 d R
H33 H 0.0943 0.2365 0.1815 0.061 Uiso 1 1 d R
H34 H 0.6332 0.5356 0.0427 0.031 Uiso 1 1 d R
H35 H 0.2426 0.3841 0.4453 0.068 Uiso 1 1 d R
H36A H 0.7120 0.2942 0.0643 0.049 Uiso 1 1 d R
H36B H 0.6249 0.2941 0.1062 0.049 Uiso 1 1 d R
H38A H 0.3076 0.9177 0.0242 0.068 Uiso 1 1 d R
H38B H 0.2274 0.8422 -0.0032 0.068 Uiso 1 1 d R
H38C H 0.4634 0.8509 0.0053 0.068 Uiso 1 1 d R
H39 H 0.3592 0.2802 0.1418 0.060 Uiso 1 1 d R
H40 H 0.4149 0.5034 0.2558 0.060 Uiso 1 1 d R
H42 H 0.3246 0.0930 -0.0033 0.069 Uiso 1 1 d R
H43 H -0.1404 0.0768 0.0983 0.065 Uiso 1 1 d R
H44 H 0.5145 0.4659 0.4170 0.081 Uiso 1 1 d R
H45 H 0.5732 0.2000 0.0171 0.058 Uiso 1 1 d R
H46 H -0.0174 0.3248 0.4027 0.060 Uiso 1 1 d R
H47 H 0.6824 0.5240 0.3595 0.077 Uiso 1 1 d R
H48 H -0.1521 0.1322 0.1599 0.068 Uiso 1 1 d R
H49A H 0.4405 -0.2855 0.2922 0.086 Uiso 1 1 d R
H49B H 0.4482 -0.2144 0.2592 0.086 Uiso 1 1 d R
H49C H 0.2389 -0.2599 0.2701 0.086 Uiso 1 1 d R
H50 H 0.6832 0.5519 0.2942 0.075 Uiso 1 1 d R

loop_
_atom_site_aniso_label
_atom_site_aniso_U_11
_atom_site_aniso_U_22
_atom_site_aniso_U_33
_atom_site_aniso_U_23
_atom_site_aniso_U_13
_atom_site_aniso_U_12
S1 0.0284(6) 0.0235(5) 0.0452(6) 0.0003(5) -0.0019(6) -0.0039(5)
S2 0.0251(6) 0.0278(6) 0.0459(6) -0.0016(5) 0.0012(5) -0.0019(5)
O3 0.0232(18) 0.0310(17) 0.0488(19) 0.0013(15) -0.0020(15) -0.0015(15)
O4 0.0288(17) 0.0204(15) 0.0454(18) 0.0035(14) -0.0059(16) -0.0017(13)
O5 0.0229(16) 0.0230(16) 0.0489(18) -0.0040(14) 0.0024(15) 0.0002(13)
O6 0.0296(19) 0.0303(18) 0.052(2) -0.0091(15) 0.0100(16) 0.0007(15)
O7 0.057(2) 0.0239(17) 0.0504(19) 0.0081(15) -0.006(2) 0.0068(18)
C8 0.028(3) 0.030(2) 0.032(2) 0.0050(19) 0.001(2) 0.000(2)
N9 0.022(2) 0.0207(19) 0.043(2) 0.0020(16) 0.0031(18) 0.0019(16)
C10 0.025(2) 0.021(2) 0.041(2) -0.0004(18) -0.002(2) 0.000(2)
O11 0.081(3) 0.038(2) 0.038(2) -0.0013(16) -0.002(2) -0.001(2)
C12 0.035(3) 0.023(2) 0.044(3) -0.002(2) 0.006(2) -0.002(2)
O13 0.087(3) 0.046(2) 0.049(2) -0.0112(18) 0.001(2) 0.013(2)
N14 0.026(2) 0.0176(18) 0.042(2) -0.0001(16) -0.0027(18) -0.0030(16)
C15 0.031(3) 0.034(3) 0.032(2) -0.002(2) 0.006(2) 0.002(2)
C16 0.030(3) 0.023(2) 0.049(3) 0.003(2) -0.007(2) 0.003(2)
O17 0.055(2) 0.0261(18) 0.066(2) -0.0059(16) 0.008(2) 0.0141(18)
C18 0.023(2) 0.030(2) 0.038(2) 0.000(2) 0.003(2) 0.000(2)
C19 0.027(2) 0.023(2) 0.039(2) -0.0044(18) 0.001(2) 0.000(2)
C20 0.035(3) 0.028(2) 0.055(3) -0.007(2) 0.000(3) 0.007(2)
C21 0.032(3) 0.025(2) 0.035(2) 0.0034(19) 0.001(2) 0.002(2)
C22 0.067(4) 0.023(3) 0.074(4) 0.001(3) -0.020(4) 0.001(3)
C23 0.036(3) 0.024(2) 0.064(3) 0.005(2) -0.002(3) 0.005(2)
C24 0.034(3) 0.020(2) 0.084(4) -0.005(2) -0.003(3) 0.004(2)
C25 0.031(3) 0.022(2) 0.100(4) -0.010(3) -0.004(3) 0.003(2)
C26 0.022(2) 0.029(2) 0.037(2) -0.003(2) -0.002(2) -0.003(2)
C27 0.027(3) 0.027(2) 0.041(3) -0.003(2) -0.003(2) 0.000(2)
C28 0.030(3) 0.027(2) 0.042(3) 0.001(2) 0.009(2) -0.004(2)
C29 0.044(3) 0.022(2) 0.066(3) 0.007(2) -0.005(3) -0.002(2)
C30 0.027(3) 0.030(3) 0.053(3) -0.001(2) 0.007(2) -0.006(2)
C31 0.036(3) 0.020(2) 0.057(3) 0.006(2) 0.002(3) 0.004(2)
C32 0.064(4) 0.034(3) 0.058(3) 0.007(2) 0.030(3) 0.010(3)
C33 0.052(3) 0.032(3) 0.069(4) 0.006(3) 0.013(3) 0.007(3)
C34 0.020(2) 0.018(2) 0.039(2) 0.0051(18) -0.002(2) -0.0013(18)
C35 0.080(5) 0.046(3) 0.044(3) 0.007(3) 0.004(3) 0.019(3)
C36 0.036(3) 0.025(3) 0.061(3) 0.006(2) 0.000(3) 0.003(2)
C37 0.031(3) 0.027(3) 0.050(3) 0.000(2) -0.004(2) -0.003(2)
C38 0.078(5) 0.036(3) 0.055(3) 0.021(2) -0.012(3) -0.005(3)
C39 0.062(4) 0.020(2) 0.067(3) 0.001(2) -0.001(3) 0.007(3)
C40 0.064(4) 0.033(3) 0.052(3) 0.009(2) 0.005(3) -0.005(3)
C41 0.071(4) 0.038(3) 0.067(4) 0.003(3) 0.006(3) 0.017(3)
C42 0.081(5) 0.032(3) 0.060(3) -0.003(3) -0.007(4) -0.005(3)
C43 0.038(3) 0.027(3) 0.097(5) 0.009(3) -0.001(3) 0.001(2)
C44 0.081(5) 0.058(4) 0.065(4) -0.003(3) -0.008(4) 0.039(4)
C45 0.061(4) 0.029(3) 0.056(3) 0.002(2) 0.006(3) -0.005(3)
C46 0.063(4) 0.042(3) 0.045(3) 0.006(2) 0.000(3) 0.020(3)
C47 0.068(4) 0.041(3) 0.084(5) -0.011(3) 0.011(4) -0.003(3)
C48 0.052(4) 0.037(3) 0.082(4) 0.009(3) 0.020(4) 0.003(3)
C49 0.096(5) 0.035(3) 0.084(4) -0.017(3) 0.035(4) 0.012(3)
C50 0.068(4) 0.056(4) 0.064(4) -0.002(3) -0.002(3) 0.005(3)

loop_
_atom_type_symbol
_atom_type_description
_atom_type_scat_dispersion_real
_atom_type_scat_dispersion_imag
_atom_type_scat_source
C C 0.0033 0.0016 'International Tables Vol C Tables 4.2.6.8 and 6.1.1.4'
H H 0.0000 0.0000 'International Tables Vol C Tables 4.2.6.8 and 6.1.1.4'
O O 0.0106 0.0060 'International Tables Vol C Tables 4.2.6.8 and 6.1.1.4'
N N 0.0061 0.0033 'International Tables Vol C Tables 4.2.6.8 and 6.1.1.4'
S S 0.1246 0.1234 'International Tables Vol C Tables 4.2.6.8 and 6.1.1.4'

loop_
_diffrn_radiation_wavelength
0.71073

loop_
_geom_angle_atom_site_label_1
_geom_angle_atom_site_label_2
_geom_angle_atom_site_label_3
_geom_angle
C34 S1 C21 92.2(2)
C26 S2 C18 91.4(2)
C12 O4 C34 110.4(3)
C16 O5 C26 111.4(3)
C37 O7 C38 116.5(4)
O3 C8 N14 122.8(4)
O3 C8 C27 124.2(4)
N14 C8 C27 112.8(4)
C15 N9 C26 117.7(4)
C15 N9 C10 124.1(4)
C26 N9 C10 117.6(4)
N9 C10 C18 105.4(4)
N9 C10 C30 110.6(4)
C18 C10 C30 113.5(4)
C27 C12 O4 121.0(4)
C27 C12 C36 127.3(5)
O4 C12 C36 111.7(4)
C8 N14 C34 118.0(4)
C8 N14 C19 125.1(4)
C34 N14 C19 116.4(4)
O6 C15 N9 122.3(4)
O6 C15 C28 124.0(4)
N9 C15 C28 113.3(4)
C28 C16 O5 121.3(4)
C28 C16 C25 126.5(5)
O5 C16 C25 112.1(4)
C30 O17 C49 115.8(5)
C10 C18 S2 105.7(3)
N14 C19 C37 109.2(4)
N14 C19 C21 104.6(4)
C37 C19 C21 112.9(4)
C24 C20 C47 122.4(5)
C24 C20 C44 118.8(6)
C47 C20 C44 118.7(6)
C19 C21 S1 104.6(3)
C42 C22 C29 122.0(6)
C45 C23 C31 119.1(5)
C45 C23 C36 120.7(5)
C31 C23 C36 119.8(5)
C41 C24 C20 122.4(6)
C41 C24 C32 120.0(5)
C20 C24 C32 117.4(5)
C16 C25 C41 110.9(4)
N9 C26 O5 110.5(4)
N9 C26 S2 106.5(3)
O5 C26 S2 111.9(3)
C12 C27 C8 121.4(4)
C16 C28 C15 120.4(4)
C31 C29 C22 119.5(5)
C31 C29 C43 118.5(5)
C22 C29 C43 122.0(5)
O13 C30 O17 123.8(5)
O13 C30 C10 125.5(5)
O17 C30 C10 110.7(4)
C29 C31 C39 118.5(5)
C29 C31 C23 118.5(5)
C39 C31 C23 123.0(5)
C40 C32 C24 115.7(6)
C39 C33 C48 119.9(6)
O4 C34 N14 110.4(3)
O4 C34 S1 112.5(3)
N14 C34 S1 106.4(3)
C44 C35 C46 116.7(5)
C23 C36 C12 113.2(4)
O11 C37 O7 124.3(4)
O11 C37 C19 124.3(4)
O7 C37 C19 111.4(4)
C33 C39 C31 121.6(5)
C32 C40 C50 124.5(6)
C46 C41 C24 116.8(6)
C46 C41 C25 123.8(6)
C24 C41 C25 119.2(5)
C22 C42 C45 118.9(5)
C48 C43 C29 120.4(5)
C35 C44 C20 119.2(6)
C23 C45 C42 121.8(6)
C41 C46 C35 126.0(6)
C50 C47 C20 119.3(7)
C43 C48 C33 121.0(6)
C47 C50 C40 120.2(7)
N9 C10 H10 110.5
C18 C10 H10 109.2
C30 C10 H10 107.6
C10 C18 H18A 111.7
S2 C18 H18A 109.6
C10 C18 H18B 111.3
S2 C18 H18B 109.9
H18A C18 H18B 108.6
N14 C19 H19 113.3
C37 C19 H19 108.6
C21 C19 H19 108.2
C19 C21 H21A 113.4
S1 C21 H21A 108.8
C19 C21 H21B 113.1
S1 C21 H21B 108.7
H21A C21 H21B 108.2
C42 C22 H22 118.2
C29 C22 H22 119.8
C16 C25 H25A 109.7
C41 C25 H25A 109.2
C16 C25 H25B 109.1
C41 C25 H25B 108.5
H25A C25 H25B 109.5
N9 C26 H26 109.4
O5 C26 H26 108.9
S2 C26 H26 109.6
C12 C27 H27 118.8
C8 C27 H27 119.8
C16 C28 H28 119.9
C15 C28 H28 119.8
C40 C32 H32 124.1
C24 C32 H32 120.2
C39 C33 H33 120.2
C48 C33 H33 119.9
O4 C34 H34 109.3
N14 C34 H34 110.1
S1 C34 H34 108.1
C44 C35 H35 120.1
C46 C35 H35 123.2
C23 C36 H36A 107.4
C12 C36 H36A 109.2
C23 C36 H36B 107.9
C12 C36 H36B 109.6
H36A C36 H36B 109.5
O7 C38 H38A 111.6
O7 C38 H38B 110.7
H38A C38 H38B 109.7
O7 C38 H38C 109.7
H38A C38 H38C 107.3
H38B C38 H38C 107.7
C33 C39 H39 118.6
C31 C39 H39 119.8
C32 C40 H40 119.3
C50 C40 H40 116.2
C22 C42 H42 120.7
C45 C42 H42 120.4
C48 C43 H43 119.2
C29 C43 H43 120.4
C35 C44 H44 120.8
C20 C44 H44 120.0
C23 C45 H45 119.9
C42 C45 H45 118.3
C41 C46 H46 113.6
C35 C46 H46 120.5
C50 C47 H47 120.9
C20 C47 H47 119.8
C43 C48 H48 118.9
C33 C48 H48 120.1
O17 C49 H49A 111.9
O17 C49 H49B 111.1
H49A C49 H49B 109.6
O17 C49 H49C 109.4
H49A C49 H49C 108.1
H49B C49 H49C 106.6
C47 C50 H50 119.6
C40 C50 H50 120.2

loop_
_geom_bond_atom_site_label_1
_geom_bond_atom_site_label_2
_geom_bond_distance
S1 C34 1.809(4)
S1 C21 1.819(5)
S2 C26 1.803(5)
S2 C18 1.815(5)
O3 C8 1.232(6)
O4 C12 1.372(6)
O4 C34 1.433(5)
O5 C16 1.366(6)
O5 C26 1.446(5)
O6 C15 1.238(6)
O7 C37 1.320(6)
O7 C38 1.465(6)
C8 N14 1.366(6)
C8 C27 1.451(7)
N9 C15 1.365(6)
N9 C26 1.436(6)
N9 C10 1.456(5)
C10 C18 1.511(6)
C10 C30 1.516(7)
O11 C37 1.207(6)
C12 C27 1.342(7)
C12 C36 1.499(7)
O13 C30 1.196(6)
N14 C34 1.439(6)
N14 C19 1.442(5)
C15 C28 1.468(7)
C16 C28 1.326(7)
C16 C25 1.513(7)
O17 C30 1.342(6)
O17 C49 1.424(6)
C19 C37 1.524(7)
C19 C21 1.525(7)
C20 C24 1.388(7)
C20 C47 1.409(9)
C20 C44 1.458(8)
C22 C42 1.338(9)
C22 C29 1.423(8)
C23 C45 1.366(8)
C23 C31 1.449(7)
C23 C36 1.494(7)
C24 C41 1.380(9)
C24 C32 1.519(8)
C25 C41 1.575(9)
C29 C31 1.417(7)
C29 C43 1.435(8)
C31 C39 1.428(7)
C32 C40 1.349(8)
C33 C39 1.360(8)
C33 C48 1.400(9)
C35 C44 1.392(10)
C35 C46 1.405(9)
C40 C50 1.409(9)
C41 C46 1.357(8)
C42 C45 1.442(9)
C43 C48 1.368(9)
C47 C50 1.345(9)
C10 H10 0.9861
C18 H18A 0.9691
C18 H18B 0.9608
C19 H19 0.9622
C21 H21A 0.9626
C21 H21B 0.9732
C22 H22 0.9601
C25 H25A 0.9601
C25 H25B 0.9599
C26 H26 0.9651
C27 H27 0.9602
C28 H28 0.9774
C32 H32 0.9600
C33 H33 0.9603
C34 H34 0.9743
C35 H35 0.9598
C36 H36A 0.9601
C36 H36B 0.9600
C38 H38A 0.9609
C38 H38B 0.9559
C38 H38C 0.9855
C39 H39 0.9601
C40 H40 0.9600
C42 H42 0.9599
C43 H43 0.9600
C44 H44 0.9600
C45 H45 0.9599
C46 H46 0.9603
C47 H47 0.9600
C48 H48 0.9600
C49 H49A 0.9502
C49 H49B 0.9688
C49 H49C 0.9866
C50 H50 0.9600

loop_
_cod_related_entry_id
_cod_related_entry_code
_cod_related_entry_database
1 30651729 ChemSpider
